data_4309003
loop_
_publ_author_name
'Oliver Seiler'
'Christian Burschka'
'Dietmar Schwahn'
'Reinhold Tacke'

_publ_contact_author_name 'Reinhold Tacke'
_publ_section_title
;
Behavior of Tri(n-butyl)ammonium Bis[citrato(3-)-O1,O3,O6]silicate in
Aqueous Solution: Analysis of a Sol-Gel Process by Small-Angle Neutron
Scattering
;
_journal_name_full 'Inorganic Chemistry'
_journal_page_first 2318
_journal_page_last 2325
_journal_paper_doi 10.1021/ic048748w
_journal_volume 44
_journal_year 2005
_chemical_formula_moiety 'C36 H66 Ge N2 O14'
_chemical_formula_sum 'C36 H66 Ge N2 O14'
_chemical_formula_weight 823.50
_chemical_name_systematic
;
?
;
_space_group_IT_number 14
_symmetry_cell_setting monoclinic
_symmetry_space_group_name_Hall '-P 2yn'
_symmetry_space_group_name_H-M 'P 1 21/n 1'
_atom_sites_solution_hydrogens geom
_atom_sites_solution_primary direct
_atom_sites_solution_secondary difmap
_audit_creation_method SHELXL-97
_cell_angle_alpha 90.00
_cell_angle_beta 96.796(10)
_cell_angle_gamma 90.00
_cell_formula_units_Z 4
_cell_length_a 10.7426(9)
_cell_length_b 15.6919(8)
_cell_length_c 25.024(2)
_cell_measurement_reflns_used 5000
_cell_measurement_temperature 173(2)
_cell_measurement_theta_max 25.9
_cell_measurement_theta_min 4.3
_cell_volume 4188.7(5)
_computing_cell_refinement Stoe-IPDS
_computing_data_collection Stoe-IPDS
_computing_data_reduction Stoe-IPDS
_computing_molecular_graphics Bruker-SHELXTL
_computing_publication_material Bruker-SHELXTL
_computing_structure_refinement 'SHELXL-97 (Sheldrick, 1997)'
_computing_structure_solution 'SHELXS-97 (Sheldrick, 1990)'
_diffrn_ambient_temperature 173(2)
_diffrn_measured_fraction_theta_full 0.977
_diffrn_measured_fraction_theta_max 0.977
_diffrn_measurement_device_type Stoe-IPDS
_diffrn_measurement_method Stoe-IPDS
_diffrn_radiation_monochromator graphite
_diffrn_radiation_source 'fine-focus sealed tube'
_diffrn_radiation_type MoK\a
_diffrn_radiation_wavelength 0.71073
_diffrn_reflns_av_R_equivalents 0.0363
_diffrn_reflns_av_sigmaI/netI 0.0266
_diffrn_reflns_limit_h_max 13
_diffrn_reflns_limit_h_min -13
_diffrn_reflns_limit_k_max 19
_diffrn_reflns_limit_k_min -18
_diffrn_reflns_limit_l_max 31
_diffrn_reflns_limit_l_min -31
_diffrn_reflns_number 39608
_diffrn_reflns_theta_full 26.95
_diffrn_reflns_theta_max 26.95
_diffrn_reflns_theta_min 2.52
_exptl_absorpt_coefficient_mu 0.795
_exptl_absorpt_correction_type none
_exptl_crystal_colour colorless
_exptl_crystal_density_diffrn 1.306
_exptl_crystal_density_method 'not measured'
_exptl_crystal_description blocks
_exptl_crystal_F_000 1760
_exptl_crystal_size_max .4
_exptl_crystal_size_mid .3
_exptl_crystal_size_min .3
_refine_diff_density_max 0.460
_refine_diff_density_min -0.631
_refine_diff_density_rms 0.054
_refine_ls_extinction_method none
_refine_ls_goodness_of_fit_ref 1.037
_refine_ls_hydrogen_treatment mixed
_refine_ls_matrix_type full
_refine_ls_number_parameters 525
_refine_ls_number_reflns 8886
_refine_ls_number_restraints 5
_refine_ls_restrained_S_all 1.037
_refine_ls_R_factor_all 0.0380
_refine_ls_R_factor_gt 0.0306
_refine_ls_shift/su_max 0.002
_refine_ls_shift/su_mean 0.000
_refine_ls_structure_factor_coef Fsqd
_refine_ls_weighting_details 'calc w=1/[\s^2^(Fo^2^)+(0.0553P)^2^+0.0000P] where P=(Fo^2^+2Fc^2^)/3'
_refine_ls_weighting_scheme calc
_refine_ls_wR_factor_gt 0.0786
_refine_ls_wR_factor_ref 0.0811
_reflns_number_gt 7478
_reflns_number_total 8886
_reflns_threshold_expression >2sigma(I)
_cod_data_source_file ic048748wsi20040921_030108.cif
_cod_data_source_block sei25e
_cod_database_code 4309003

loop_
_symmetry_equiv_pos_as_xyz
'x, y, z'
'-x+1/2, y+1/2, -z+1/2'
'-x, -y, -z'
'x-1/2, -y-1/2, z-1/2'

loop_
_atom_site_label
_atom_site_type_symbol
_atom_site_fract_x
_atom_site_fract_y
_atom_site_fract_z
_atom_site_U_iso_or_equiv
_atom_site_adp_type
_atom_site_occupancy
_atom_site_symmetry_multiplicity
_atom_site_calc_flag
_atom_site_refinement_flags
_atom_site_disorder_assembly
_atom_site_disorder_group
C1 C 0.94927(13) 0.24849(10) 0.21451(5) 0.0181(3) Uani 1 1 d . . .
C2 C 1.01020(13) 0.15994(10) 0.21434(6) 0.0201(3) Uani 1 1 d . . .
C3 C 1.03933(14) 0.30898(10) 0.24840(6) 0.0211(3) Uani 1 1 d . . .
H3A H 1.1176 0.3134 0.2313 0.025 Uiso 1 1 calc R . .
H3B H 1.0009 0.3664 0.2476 0.025 Uiso 1 1 calc R . .
C4 C 1.07318(13) 0.28319(10) 0.30660(6) 0.0198(3) Uani 1 1 d . . .
C5 C 0.91862(14) 0.28397(11) 0.15761(6) 0.0234(3) Uani 1 1 d . . .
H5A H 0.8933 0.3443 0.1604 0.028 Uiso 1 1 calc R . .
H5B H 0.9961 0.2830 0.1398 0.028 Uiso 1 1 calc R . .
C6 C 0.81677(16) 0.23780(13) 0.12184(6) 0.0317(4) Uani 1 1 d . . .
C7 C 0.77577(13) 0.04954(10) 0.35594(6) 0.0196(3) Uani 1 1 d . . .
C8 C 0.70983(14) 0.03248(10) 0.29875(6) 0.0212(3) Uani 1 1 d . . .
C9 C 0.69013(14) 0.10783(11) 0.38495(6) 0.0233(3) Uani 1 1 d . . .
H9A H 0.6070 0.0802 0.3839 0.028 Uiso 1 1 calc R . .
H9B H 0.7256 0.1121 0.4232 0.028 Uiso 1 1 calc R . .
C10 C 0.67102(14) 0.19717(10) 0.36260(6) 0.0206(3) Uani 1 1 d . . .
C11 C 0.80241(15) -0.03561(10) 0.38534(6) 0.0233(3) Uani 1 1 d . . .
H11A H 0.7227 -0.0607 0.3940 0.028 Uiso 1 1 calc R . .
H11B H 0.8408 -0.0758 0.3616 0.028 Uiso 1 1 calc R . .
C12 C 0.88928(15) -0.02262(10) 0.43629(6) 0.0235(3) Uani 1 1 d . . .
C13 C 1.20818(15) 0.10769(12) 0.39189(7) 0.0303(4) Uani 1 1 d . . .
H13A H 1.1196 0.0951 0.3786 0.036 Uiso 1 1 calc R . .
H13B H 1.2381 0.0631 0.4183 0.036 Uiso 1 1 calc R . .
C14 C 1.28538(17) 0.10381(13) 0.34498(7) 0.0342(4) Uani 1 1 d . . .
H14A H 1.3754 0.1088 0.3586 0.041 Uiso 1 1 calc R . .
H14B H 1.2630 0.1525 0.3206 0.041 Uiso 1 1 calc R . .
C15 C 1.2633(2) 0.02072(13) 0.31359(8) 0.0429(5) Uani 1 1 d . . .
H15A H 1.3007 -0.0271 0.3358 0.052 Uiso 1 1 calc R . .
H15B H 1.1721 0.0102 0.3061 0.052 Uiso 1 1 calc R . .
C16 C 1.3201(2) 0.02313(15) 0.26083(9) 0.0489(6) Uani 1 1 d . . .
H16A H 1.3066 -0.0318 0.2424 0.073 Uiso 1 1 calc R . .
H16B H 1.4103 0.0343 0.2681 0.073 Uiso 1 1 calc R . .
H16C H 1.2802 0.0684 0.2379 0.073 Uiso 1 1 calc R . .
C17 C 1.34574(14) 0.21668(12) 0.44465(6) 0.0265(3) Uani 1 1 d . . .
H17A H 1.3402 0.2684 0.4669 0.032 Uiso 1 1 calc R . .
H17B H 1.3967 0.2311 0.4154 0.032 Uiso 1 1 calc R . .
C18 C 1.41292(15) 0.14770(12) 0.47936(7) 0.0290(4) Uani 1 1 d . . .
H18A H 1.4319 0.0992 0.4564 0.035 Uiso 1 1 calc R . .
H18B H 1.3576 0.1268 0.5055 0.035 Uiso 1 1 calc R . .
C19 C 1.53462(16) 0.18145(13) 0.50971(7) 0.0332(4) Uani 1 1 d . . .
H19A H 1.5885 0.2040 0.4835 0.040 Uiso 1 1 calc R . .
H19B H 1.5150 0.2291 0.5333 0.040 Uiso 1 1 calc R . .
C20 C 1.60574(18) 0.11315(16) 0.54368(8) 0.0453(5) Uani 1 1 d . . .
H20A H 1.6824 0.1377 0.5627 0.068 Uiso 1 1 calc R . .
H20B H 1.6278 0.0667 0.5204 0.068 Uiso 1 1 calc R . .
H20C H 1.5530 0.0910 0.5699 0.068 Uiso 1 1 calc R . .
C21 C 1.11889(15) 0.20000(12) 0.45920(7) 0.0309(4) Uani 1 1 d . . .
H21A H 1.0421 0.1688 0.4447 0.037 Uiso 1 1 calc R . .
H21B H 1.1526 0.1727 0.4935 0.037 Uiso 1 1 calc R . .
C22 C 1.08508(17) 0.29123(14) 0.46997(7) 0.0363(4) Uani 1 1 d . . .
H22A H 1.0469 0.3175 0.4359 0.044 Uiso 1 1 calc R . .
H22B H 1.1626 0.3232 0.4823 0.044 Uiso 1 1 calc R . .
C23 C 0.99361(18) 0.29972(16) 0.51241(8) 0.0433(5) Uani 1 1 d . . .
H23A H 1.0322 0.2737 0.5464 0.052 Uiso 1 1 calc R . .
H23B H 0.9804 0.3610 0.5193 0.052 Uiso 1 1 calc R . .
C24 C 0.86843(19) 0.25847(17) 0.49644(9) 0.0477(5) Uani 1 1 d . . .
H24A H 0.8126 0.2706 0.5238 0.072 Uiso 1 1 calc R . .
H24B H 0.8795 0.1967 0.4935 0.072 Uiso 1 1 calc R . .
H24C H 0.8316 0.2812 0.4616 0.072 Uiso 1 1 calc R . .
C25 C 0.93597(16) -0.11684(12) 0.23595(7) 0.0309(4) Uani 1 1 d . A .
H25A H 0.8538 -0.1371 0.2450 0.037 Uiso 1 1 calc R . .
H25B H 0.9554 -0.0629 0.2557 0.037 Uiso 1 1 calc R . .
C26 C 1.03458(19) -0.18191(14) 0.25534(7) 0.0378(4) Uani 1 1 d . . .
H26A H 1.1179 -0.1611 0.2479 0.045 Uiso 1 1 calc R . .
H26B H 1.0170 -0.2359 0.2354 0.045 Uiso 1 1 calc R . .
C27 C 1.0367(2) -0.19832(16) 0.31554(8) 0.0442(5) Uani 1 1 d . . .
H27A H 1.0542 -0.1440 0.3351 0.053 Uiso 1 1 calc R . .
H27B H 0.9526 -0.2180 0.3227 0.053 Uiso 1 1 calc R . .
C28 C 1.1322(3) -0.2632(2) 0.33719(10) 0.0744(9) Uani 1 1 d . . .
H28A H 1.1267 -0.2721 0.3756 0.112 Uiso 1 1 calc R . .
H28B H 1.2162 -0.2427 0.3322 0.112 Uiso 1 1 calc R . .
H28C H 1.1159 -0.3171 0.3179 0.112 Uiso 1 1 calc R . .
C29 C 0.81629(16) -0.03879(13) 0.16075(7) 0.0333(4) Uani 0.828(4) 1 d PD A 1
H29A H 0.7664 -0.0331 0.1914 0.040 Uiso 0.828(4) 1 calc PR A 1
H29B H 0.8494 0.0183 0.1531 0.040 Uiso 0.828(4) 1 calc PR A 1
C30 C 0.7324(2) -0.06960(15) 0.11203(8) 0.0321(6) Uani 0.828(4) 1 d PD A 1
H30A H 0.6941 -0.1246 0.1205 0.039 Uiso 0.828(4) 1 calc PR A 1
H30B H 0.7832 -0.0793 0.0821 0.039 Uiso 0.828(4) 1 calc PR A 1
C31 C 0.6285(3) -0.00526(17) 0.09431(10) 0.0361(6) Uani 0.828(4) 1 d PD A 1
H31A H 0.6675 0.0504 0.0878 0.043 Uiso 0.828(4) 1 calc PR A 1
H31B H 0.5827 -0.0246 0.0598 0.043 Uiso 0.828(4) 1 calc PR A 1
C32 C 0.5350(3) 0.0073(3) 0.13472(14) 0.0506(8) Uani 0.828(4) 1 d PD A 1
H32A H 0.4689 0.0465 0.1197 0.076 Uiso 0.828(4) 1 calc PR A 1
H32B H 0.5781 0.0313 0.1681 0.076 Uiso 0.828(4) 1 calc PR A 1
H32C H 0.4978 -0.0477 0.1424 0.076 Uiso 0.828(4) 1 calc PR A 1
C29A C 0.81629(16) -0.03879(13) 0.16075(7) 0.0333(4) Uani 0.172(4) 1 d PD A 2
H29C H 0.8240 0.0100 0.1860 0.040 Uiso 0.172(4) 1 calc PR A 2
H29D H 0.8243 -0.0160 0.1244 0.040 Uiso 0.172(4) 1 calc PR A 2
C30A C 0.6869(9) -0.0761(8) 0.1603(5) 0.041(3) Uani 0.172(4) 1 d PD A 2
H30C H 0.6808 -0.1024 0.1958 0.050 Uiso 0.172(4) 1 calc PR A 2
H30D H 0.6770 -0.1221 0.1331 0.050 Uiso 0.172(4) 1 calc PR A 2
C31A C 0.5781(16) -0.0139(14) 0.1483(9) 0.093(9) Uani 0.172(4) 1 d PD A 2
H31C H 0.5007 -0.0406 0.1583 0.112 Uiso 0.172(4) 1 calc PR A 2
H31D H 0.5950 0.0377 0.1707 0.112 Uiso 0.172(4) 1 calc PR A 2
C32A C 0.558(2) 0.0110(13) 0.0916(9) 0.088(7) Uani 0.172(4) 1 d PD A 2
H32D H 0.6272 0.0474 0.0833 0.132 Uiso 0.172(4) 1 calc PR A 2
H32E H 0.4788 0.0424 0.0846 0.132 Uiso 0.172(4) 1 calc PR A 2
H32F H 0.5543 -0.0401 0.0690 0.132 Uiso 0.172(4) 1 calc PR A 2
C33 C 1.04769(15) -0.06695(12) 0.16033(7) 0.0291(4) Uani 1 1 d . A .
H33A H 1.1126 -0.1109 0.1700 0.035 Uiso 1 1 calc R . .
H33B H 1.0726 -0.0153 0.1817 0.035 Uiso 1 1 calc R . .
C34 C 1.04616(17) -0.04570(14) 0.10142(7) 0.0370(4) Uani 1 1 d . . .
H34A H 0.9864 0.0013 0.0916 0.044 Uiso 1 1 calc R . .
H34B H 1.0185 -0.0960 0.0793 0.044 Uiso 1 1 calc R . .
C35 C 1.17781(19) -0.01917(16) 0.09042(8) 0.0461(5) Uani 1 1 d . . .
H35A H 1.2058 0.0296 0.1139 0.055 Uiso 1 1 calc R . .
H35B H 1.2364 -0.0670 0.0998 0.055 Uiso 1 1 calc R . .
C36 C 1.1839(3) 0.0058(2) 0.03208(10) 0.0731(9) Uani 1 1 d . . .
H36A H 1.2702 0.0212 0.0272 0.110 Uiso 1 1 calc R . .
H36B H 1.1287 0.0546 0.0229 0.110 Uiso 1 1 calc R . .
H36C H 1.1568 -0.0424 0.0086 0.110 Uiso 1 1 calc R . .
N1 N 1.21499(12) 0.19287(10) 0.41972(5) 0.0252(3) Uani 1 1 d . . .
H1 H 1.1962(18) 0.2328(14) 0.3953(8) 0.030 Uiso 1 1 d . . .
N2 N 0.92498(13) -0.09882(10) 0.17632(6) 0.0268(3) Uani 1 1 d . . .
H2 H 0.9111(19) -0.1460(15) 0.1617(8) 0.032 Uiso 1 1 d . . .
O1 O 0.83614(9) 0.24051(7) 0.23918(4) 0.0187(2) Uani 1 1 d . . .
O2 O 0.98335(10) 0.11154(7) 0.25443(4) 0.0216(2) Uani 1 1 d . . .
O3 O 0.99702(10) 0.23490(7) 0.33052(4) 0.0228(2) Uani 1 1 d . . .
O4 O 0.89107(9) 0.09116(7) 0.35135(4) 0.0194(2) Uani 1 1 d . . .
O6 O 0.73790(10) 0.08947(7) 0.26408(4) 0.0219(2) Uani 1 1 d . . .
O5 O 0.74336(10) 0.22819(7) 0.32915(4) 0.0216(2) Uani 1 1 d . . .
O7 O 1.07805(11) 0.13873(8) 0.18111(5) 0.0313(3) Uani 1 1 d . . .
O8 O 1.17106(10) 0.30920(8) 0.33192(4) 0.0276(3) Uani 1 1 d . . .
O10 O 0.58687(11) 0.24147(8) 0.37756(5) 0.0302(3) Uani 1 1 d . . .
O9 O 0.63734(12) -0.02644(8) 0.28872(5) 0.0343(3) Uani 1 1 d . . .
O11 O 0.73420(12) 0.19221(10) 0.14505(5) 0.0380(3) Uani 1 1 d . . .
H11 H 0.751(2) 0.2001(17) 0.1804(11) 0.057 Uiso 1 1 d . . .
O12 O 0.80740(16) 0.24376(14) 0.07352(5) 0.0641(5) Uani 1 1 d . . .
O14 O 1.00363(11) -0.05051(9) 0.43448(5) 0.0332(3) Uani 1 1 d . . .
H14 H 1.046(2) -0.0397(16) 0.4672(10) 0.050 Uiso 1 1 d . . .
O13 O 0.85453(11) 0.01160(9) 0.47612(4) 0.0326(3) Uani 1 1 d . . .
Ge Ge 0.865969(13) 0.165969(10) 0.295587(5) 0.01631(6) Uani 1 1 d . . .

loop_
_atom_site_aniso_label
_atom_site_aniso_U_11
_atom_site_aniso_U_22
_atom_site_aniso_U_33
_atom_site_aniso_U_23
_atom_site_aniso_U_13
_atom_site_aniso_U_12
C1 0.0169(7) 0.0191(8) 0.0184(6) 0.0021(5) 0.0025(5) -0.0002(5)
C2 0.0165(7) 0.0204(9) 0.0231(7) -0.0006(6) 0.0014(5) -0.0009(5)
C3 0.0209(7) 0.0183(8) 0.0240(7) 0.0017(6) 0.0015(5) -0.0027(6)
C4 0.0190(7) 0.0160(8) 0.0240(7) -0.0010(5) 0.0005(5) -0.0005(5)
C5 0.0252(7) 0.0240(9) 0.0210(7) 0.0047(6) 0.0027(6) 0.0005(6)
C6 0.0289(8) 0.0432(12) 0.0218(7) 0.0041(7) -0.0016(6) -0.0030(7)
C7 0.0179(7) 0.0198(8) 0.0205(7) 0.0017(5) -0.0003(5) -0.0022(6)
C8 0.0184(7) 0.0206(8) 0.0241(7) 0.0003(6) -0.0003(5) -0.0011(6)
C9 0.0228(7) 0.0244(9) 0.0234(7) 0.0028(6) 0.0049(6) 0.0001(6)
C10 0.0196(7) 0.0228(8) 0.0195(6) 0.0002(6) 0.0023(5) -0.0011(6)
C11 0.0245(7) 0.0203(9) 0.0242(7) 0.0039(6) -0.0014(6) -0.0017(6)
C12 0.0268(8) 0.0201(9) 0.0232(7) 0.0061(6) 0.0017(6) -0.0008(6)
C13 0.0233(8) 0.0284(10) 0.0370(9) 0.0021(7) -0.0051(6) -0.0021(7)
C14 0.0283(9) 0.0345(11) 0.0383(9) -0.0042(7) -0.0029(7) 0.0022(7)
C15 0.0445(11) 0.0325(12) 0.0475(11) -0.0049(8) -0.0121(9) 0.0098(8)
C16 0.0442(11) 0.0490(14) 0.0503(11) -0.0141(10) -0.0078(9) 0.0201(10)
C17 0.0185(7) 0.0339(10) 0.0267(7) 0.0013(7) 0.0010(6) -0.0037(6)
C18 0.0214(8) 0.0360(11) 0.0287(8) 0.0010(7) -0.0011(6) 0.0014(7)
C19 0.0229(8) 0.0497(13) 0.0263(8) -0.0011(7) -0.0009(6) -0.0001(7)
C20 0.0307(10) 0.0649(16) 0.0379(10) 0.0039(9) -0.0057(8) 0.0074(9)
C21 0.0212(8) 0.0405(11) 0.0316(8) 0.0093(7) 0.0054(6) -0.0002(7)
C22 0.0302(9) 0.0436(12) 0.0363(9) 0.0008(8) 0.0081(7) 0.0018(8)
C23 0.0339(10) 0.0607(15) 0.0359(9) -0.0056(9) 0.0061(8) 0.0029(9)
C24 0.0345(10) 0.0605(16) 0.0488(11) -0.0011(10) 0.0074(9) 0.0001(9)
C25 0.0276(8) 0.0336(11) 0.0317(8) -0.0063(7) 0.0036(6) -0.0004(7)
C26 0.0401(10) 0.0402(12) 0.0334(9) 0.0018(8) 0.0063(8) 0.0083(8)
C27 0.0401(11) 0.0549(14) 0.0386(10) 0.0057(9) 0.0090(8) 0.0031(9)
C28 0.088(2) 0.091(2) 0.0461(13) 0.0268(13) 0.0167(13) 0.0391(17)
C29 0.0285(9) 0.0299(10) 0.0397(9) -0.0087(7) -0.0033(7) 0.0075(7)
C30 0.0306(11) 0.0292(13) 0.0346(11) -0.0036(8) -0.0038(8) 0.0011(9)
C31 0.0319(13) 0.0339(15) 0.0397(12) 0.0004(10) -0.0079(10) 0.0010(11)
C32 0.0341(18) 0.065(2) 0.0519(19) 0.0011(16) 0.0024(14) 0.0047(15)
C29A 0.0285(9) 0.0299(10) 0.0397(9) -0.0087(7) -0.0033(7) 0.0075(7)
C30A 0.032(6) 0.048(8) 0.042(6) -0.012(5) -0.004(4) 0.009(5)
C31A 0.055(13) 0.075(17) 0.14(2) -0.035(14) -0.049(13) -0.002(10)
C32A 0.070(14) 0.052(12) 0.13(2) 0.021(12) -0.018(14) -0.015(10)
C33 0.0252(8) 0.0263(10) 0.0353(8) -0.0007(7) 0.0014(6) -0.0003(7)
C34 0.0330(9) 0.0384(12) 0.0388(9) 0.0077(8) 0.0011(7) 0.0018(8)
C35 0.0370(10) 0.0567(15) 0.0449(11) 0.0153(10) 0.0056(8) 0.0005(9)
C36 0.0542(15) 0.108(3) 0.0580(14) 0.0370(16) 0.0124(12) -0.0001(15)
N1 0.0192(6) 0.0295(8) 0.0263(6) 0.0052(6) 0.0004(5) -0.0005(5)
N2 0.0243(7) 0.0214(8) 0.0334(7) -0.0072(6) -0.0013(5) 0.0016(6)
O1 0.0158(5) 0.0204(6) 0.0199(5) 0.0031(4) 0.0026(4) 0.0013(4)
O2 0.0218(5) 0.0187(6) 0.0247(5) 0.0028(4) 0.0039(4) 0.0029(4)
O3 0.0219(5) 0.0251(6) 0.0206(5) 0.0017(4) -0.0007(4) -0.0057(4)
O4 0.0158(5) 0.0203(6) 0.0212(5) 0.0023(4) -0.0012(4) -0.0028(4)
O6 0.0216(5) 0.0250(6) 0.0181(5) 0.0011(4) -0.0023(4) -0.0044(4)
O5 0.0227(5) 0.0191(6) 0.0238(5) 0.0030(4) 0.0063(4) 0.0011(4)
O7 0.0338(6) 0.0280(7) 0.0350(6) 0.0013(5) 0.0161(5) 0.0059(5)
O8 0.0227(6) 0.0292(7) 0.0292(6) 0.0023(5) -0.0042(4) -0.0094(5)
O10 0.0298(6) 0.0277(7) 0.0359(6) 0.0070(5) 0.0148(5) 0.0076(5)
O9 0.0358(7) 0.0299(7) 0.0339(6) 0.0052(5) -0.0102(5) -0.0149(5)
O11 0.0329(7) 0.0577(10) 0.0225(6) 0.0001(6) -0.0012(5) -0.0157(6)
O12 0.0560(9) 0.1132(16) 0.0212(6) 0.0067(8) -0.0036(6) -0.0339(10)
O14 0.0280(6) 0.0442(8) 0.0259(6) -0.0013(5) -0.0030(5) 0.0082(5)
O13 0.0284(6) 0.0447(8) 0.0237(5) -0.0009(5) -0.0009(4) 0.0074(5)
Ge 0.01449(8) 0.01708(10) 0.01705(8) 0.00140(5) 0.00052(5) -0.00070(6)

loop_
_atom_type_symbol
_atom_type_description
_atom_type_scat_dispersion_real
_atom_type_scat_dispersion_imag
_atom_type_scat_source
C C 0.0033 0.0016 'International Tables Vol C Tables 4.2.6.8 and 6.1.1.4'
H H 0.0000 0.0000 'International Tables Vol C Tables 4.2.6.8 and 6.1.1.4'
N N 0.0061 0.0033 'International Tables Vol C Tables 4.2.6.8 and 6.1.1.4'
O O 0.0106 0.0060 'International Tables Vol C Tables 4.2.6.8 and 6.1.1.4'
Ge Ge 0.1547 1.8001 'International Tables Vol C Tables 4.2.6.8 and 6.1.1.4'

loop_
_geom_angle_atom_site_label_1
_geom_angle_atom_site_label_2
_geom_angle_atom_site_label_3
_geom_angle
_geom_angle_site_symmetry_1
_geom_angle_site_symmetry_3
_geom_angle_publ_flag
O1 C1 C5 109.46(11) . . ?
O1 C1 C2 107.80(12) . . ?
C5 C1 C2 111.83(12) . . ?
O1 C1 C3 109.09(11) . . ?
C5 C1 C3 109.97(12) . . ?
C2 C1 C3 108.63(12) . . ?
O7 C2 O2 124.50(15) . . ?
O7 C2 C1 122.67(14) . . ?
O2 C2 C1 112.81(12) . . ?
C4 C3 C1 115.45(13) . . ?
O8 C4 O3 119.87(13) . . ?
O8 C4 C3 119.98(14) . . ?
O3 C4 C3 120.13(12) . . ?
C6 C5 C1 115.95(14) . . ?
O12 C6 O11 120.04(16) . . ?
O12 C6 C5 121.66(17) . . ?
O11 C6 C5 118.26(13) . . ?
O4 C7 C11 108.95(12) . . ?
O4 C7 C9 109.97(12) . . ?
C11 C7 C9 112.28(12) . . ?
O4 C7 C8 108.32(11) . . ?
C11 C7 C8 109.41(13) . . ?
C9 C7 C8 107.82(12) . . ?
O9 C8 O6 125.19(14) . . ?
O9 C8 C7 122.41(14) . . ?
O6 C8 C7 112.37(13) . . ?
C10 C9 C7 116.02(12) . . ?
O10 C10 O5 119.93(15) . . ?
O10 C10 C9 118.82(13) . . ?
O5 C10 C9 121.23(13) . . ?
C12 C11 C7 110.51(13) . . ?
O13 C12 O14 123.39(14) . . ?
O13 C12 C11 122.01(14) . . ?
O14 C12 C11 114.60(14) . . ?
N1 C13 C14 113.13(14) . . ?
C13 C14 C15 111.52(17) . . ?
C16 C15 C14 111.85(19) . . ?
N1 C17 C18 114.53(14) . . ?
C17 C18 C19 111.03(15) . . ?
C20 C19 C18 112.24(17) . . ?
C22 C21 N1 112.56(14) . . ?
C21 C22 C23 113.15(17) . . ?
C24 C23 C22 113.84(17) . . ?
N2 C25 C26 114.48(14) . . ?
C25 C26 C27 111.06(16) . . ?
C28 C27 C26 113.61(18) . . ?
C30 C29 N2 112.18(15) . . ?
C29 C30 C31 111.61(18) . . ?
C32 C31 C30 114.1(2) . . ?
C32A C31A C30A 112.6(17) . . ?
N2 C33 C34 115.07(14) . . ?
C33 C34 C35 109.41(15) . . ?
C36 C35 C34 112.88(19) . . ?
C13 N1 C17 113.68(13) . . ?
C13 N1 C21 111.58(13) . . ?
C17 N1 C21 112.55(13) . . ?
C33 N2 C25 110.86(13) . . ?
C33 N2 C29 113.38(14) . . ?
C25 N2 C29 109.79(13) . . ?
C1 O1 Ge 107.93(8) . . ?
C2 O2 Ge 111.65(9) . . ?
C4 O3 Ge 125.91(9) . . ?
C7 O4 Ge 107.94(8) . . ?
C8 O6 Ge 111.43(9) . . ?
C10 O5 Ge 125.87(10) . . ?
O4 Ge O1 178.43(4) . . ?
O4 Ge O3 88.85(5) . . ?
O1 Ge O3 92.49(5) . . ?
O4 Ge O5 92.28(5) . . ?
O1 Ge O5 86.89(4) . . ?
O3 Ge O5 91.06(5) . . ?
O4 Ge O2 94.43(5) . . ?
O1 Ge O2 86.38(4) . . ?
O3 Ge O2 90.12(5) . . ?
O5 Ge O2 173.21(4) . . ?
O4 Ge O6 86.88(4) . . ?
O1 Ge O6 91.79(5) . . ?
O3 Ge O6 175.61(5) . . ?
O5 Ge O6 90.13(5) . . ?
O2 Ge O6 89.19(5) . . ?

loop_
_geom_bond_atom_site_label_1
_geom_bond_atom_site_label_2
_geom_bond_distance
_geom_bond_site_symmetry_2
_geom_bond_publ_flag
C1 O1 1.4322(16) . ?
C1 C5 1.5281(19) . ?
C1 C2 1.536(2) . ?
C1 C3 1.537(2) . ?
C2 O7 1.2154(19) . ?
C2 O2 1.3172(18) . ?
C3 C4 1.514(2) . ?
C4 O8 1.2312(18) . ?
C4 O3 1.3106(18) . ?
C5 C6 1.514(2) . ?
C6 O12 1.205(2) . ?
C6 O11 1.326(2) . ?
C7 O4 1.4169(17) . ?
C7 C11 1.536(2) . ?
C7 C9 1.539(2) . ?
C7 C8 1.5434(19) . ?
C8 O9 1.2157(19) . ?
C8 O6 1.3059(19) . ?
C9 C10 1.514(2) . ?
C10 O10 1.2333(19) . ?
C10 O5 1.3021(18) . ?
C11 C12 1.502(2) . ?
C12 O13 1.228(2) . ?
C12 O14 1.310(2) . ?
C13 N1 1.505(2) . ?
C13 C14 1.517(3) . ?
C14 C15 1.526(3) . ?
C15 C16 1.519(3) . ?
C17 N1 1.5147(19) . ?
C17 C18 1.516(2) . ?
C18 C19 1.527(2) . ?
C19 C20 1.517(3) . ?
C21 C22 1.509(3) . ?
C21 N1 1.515(2) . ?
C22 C23 1.536(2) . ?
C23 C24 1.503(3) . ?
C25 N2 1.509(2) . ?
C25 C26 1.509(3) . ?
C26 C27 1.526(3) . ?
C27 C28 1.500(3) . ?
C29 C30 1.508(3) . ?
C29 N2 1.515(2) . ?
C30 C31 1.531(3) . ?
C31 C32 1.520(4) . ?
C30A C31A 1.524(16) . ?
C31A C32A 1.461(17) . ?
C33 N2 1.508(2) . ?
C33 C34 1.510(2) . ?
C34 C35 1.530(3) . ?
C35 C36 1.520(3) . ?
O1 Ge 1.8321(10) . ?
O2 Ge 1.9202(11) . ?
O3 Ge 1.9039(11) . ?
O4 Ge 1.8190(10) . ?
O6 Ge 1.9232(10) . ?
O5 Ge 1.9120(11) . ?

loop_
_geom_torsion_atom_site_label_1
_geom_torsion_atom_site_label_2
_geom_torsion_atom_site_label_3
_geom_torsion_atom_site_label_4
_geom_torsion
_geom_torsion_site_symmetry_1
_geom_torsion_site_symmetry_2
_geom_torsion_site_symmetry_3
_geom_torsion_site_symmetry_4
_geom_torsion_publ_flag
O1 C1 C2 O7 153.00(14) . . . . ?
C5 C1 C2 O7 32.6(2) . . . . ?
C3 C1 C2 O7 -88.92(17) . . . . ?
O1 C1 C2 O2 -28.59(16) . . . . ?
C5 C1 C2 O2 -148.96(13) . . . . ?
C3 C1 C2 O2 89.49(14) . . . . ?
O1 C1 C3 C4 57.46(16) . . . . ?
C5 C1 C3 C4 177.51(13) . . . . ?
C2 C1 C3 C4 -59.80(16) . . . . ?
C1 C3 C4 O8 156.54(14) . . . . ?
C1 C3 C4 O3 -25.1(2) . . . . ?
O1 C1 C5 C6 -51.85(18) . . . . ?
C2 C1 C5 C6 67.54(17) . . . . ?
C3 C1 C5 C6 -171.68(14) . . . . ?
C1 C5 C6 O12 -159.5(2) . . . . ?
C1 C5 C6 O11 22.8(2) . . . . ?
O4 C7 C8 O9 152.37(15) . . . . ?
C11 C7 C8 O9 33.7(2) . . . . ?
C9 C7 C8 O9 -88.66(18) . . . . ?
O4 C7 C8 O6 -29.77(17) . . . . ?
C11 C7 C8 O6 -148.41(13) . . . . ?
C9 C7 C8 O6 89.20(15) . . . . ?
O4 C7 C9 C10 51.58(16) . . . . ?
C11 C7 C9 C10 173.06(12) . . . . ?
C8 C7 C9 C10 -66.34(16) . . . . ?
C7 C9 C10 O10 167.11(14) . . . . ?
C7 C9 C10 O5 -14.5(2) . . . . ?
O4 C7 C11 C12 50.06(16) . . . . ?
C9 C7 C11 C12 -72.00(16) . . . . ?
C8 C7 C11 C12 168.32(12) . . . . ?
C7 C11 C12 O13 72.81(19) . . . . ?
C7 C11 C12 O14 -107.12(16) . . . . ?
N1 C13 C14 C15 -172.91(14) . . . . ?
C13 C14 C15 C16 169.12(15) . . . . ?
N1 C17 C18 C19 -171.17(14) . . . . ?
C17 C18 C19 C20 -178.47(15) . . . . ?
N1 C21 C22 C23 -176.62(14) . . . . ?
C21 C22 C23 C24 -62.5(2) . . . . ?
N2 C25 C26 C27 -178.23(16) . . . . ?
C25 C26 C27 C28 179.5(2) . . . . ?
N2 C29 C30 C31 -175.88(18) . . . . ?
C29 C30 C31 C32 -65.5(3) . . . . ?
N2 C33 C34 C35 -176.83(17) . . . . ?
C33 C34 C35 C36 -178.4(2) . . . . ?
C14 C13 N1 C17 -62.07(18) . . . . ?
C14 C13 N1 C21 169.34(13) . . . . ?
C18 C17 N1 C13 -49.43(18) . . . . ?
C18 C17 N1 C21 78.66(18) . . . . ?
C22 C21 N1 C13 -156.01(14) . . . . ?
C22 C21 N1 C17 74.80(18) . . . . ?
C34 C33 N2 C25 -179.11(16) . . . . ?
C34 C33 N2 C29 -55.1(2) . . . . ?
C26 C25 N2 C33 -58.8(2) . . . . ?
C26 C25 N2 C29 175.12(16) . . . . ?
C30 C29 N2 C33 103.59(19) . . . . ?
C30 C29 N2 C25 -131.81(17) . . . . ?
C5 C1 O1 Ge 160.72(10) . . . . ?
C2 C1 O1 Ge 38.87(12) . . . . ?
C3 C1 O1 Ge -78.91(12) . . . . ?
O7 C2 O2 Ge -176.88(13) . . . . ?
C1 C2 O2 Ge 4.74(14) . . . . ?
O8 C4 O3 Ge -163.26(12) . . . . ?
C3 C4 O3 Ge 18.4(2) . . . . ?
C11 C7 O4 Ge 157.48(9) . . . . ?
C9 C7 O4 Ge -79.07(11) . . . . ?
C8 C7 O4 Ge 38.54(13) . . . . ?
O9 C8 O6 Ge -175.56(14) . . . . ?
C7 C8 O6 Ge 6.65(15) . . . . ?
O10 C10 O5 Ge -172.81(11) . . . . ?
C9 C10 O5 Ge 8.83(19) . . . . ?
C7 O4 Ge O1 2.7(18) . . . . ?
C7 O4 Ge O3 151.61(9) . . . . ?
C7 O4 Ge O5 60.59(9) . . . . ?
C7 O4 Ge O2 -118.36(9) . . . . ?
C7 O4 Ge O6 -29.42(9) . . . . ?
C1 O1 Ge O4 -151.7(17) . . . . ?
C1 O1 Ge O3 59.37(9) . . . . ?
C1 O1 Ge O5 150.30(9) . . . . ?
C1 O1 Ge O2 -30.59(9) . . . . ?
C1 O1 Ge O6 -119.66(9) . . . . ?
C4 O3 Ge O4 148.61(13) . . . . ?
C4 O3 Ge O1 -32.20(13) . . . . ?
C4 O3 Ge O5 -119.13(12) . . . . ?
C4 O3 Ge O2 54.18(12) . . . . ?
C4 O3 Ge O6 135.1(6) . . . . ?
C10 O5 Ge O4 -28.40(12) . . . . ?
C10 O5 Ge O1 150.27(12) . . . . ?
C10 O5 Ge O3 -117.29(12) . . . . ?
C10 O5 Ge O2 142.7(4) . . . . ?
C10 O5 Ge O6 58.48(12) . . . . ?
C2 O2 Ge O4 -166.73(10) . . . . ?
C2 O2 Ge O1 14.62(10) . . . . ?
C2 O2 Ge O3 -77.87(10) . . . . ?
C2 O2 Ge O5 22.2(4) . . . . ?
C2 O2 Ge O6 106.46(10) . . . . ?
C8 O6 Ge O4 12.69(10) . . . . ?
C8 O6 Ge O1 -166.48(10) . . . . ?
C8 O6 Ge O3 26.2(6) . . . . ?
C8 O6 Ge O5 -79.59(10) . . . . ?
C8 O6 Ge O2 107.17(10) . . . . ?
